data_9000161
loop_
_publ_author_name
'Colville, A. A.'
'Ribbe, P. H.'

_publ_section_title
;
 The crystal structure of an adularia and a refinement of the structure of
 orthoclase
 Note: Spencer B, variety adularia
;
_journal_name_full 'American Mineralogist'
_journal_page_first 25
_journal_page_last 37
_journal_volume 53
_journal_year 1968
_chemical_compound_source 'St. Gotthard, Switzerland, known as Spencer B, variety adularia'
_chemical_formula_sum 'Al K O8 Si3'
_chemical_name_mineral Orthoclase
_space_group_IT_number 12
_symmetry_space_group_name_Hall '-C 2y'
_symmetry_space_group_name_H-M 'C 1 2/m 1'
_cell_angle_alpha 90
_cell_angle_beta 116.01
_cell_angle_gamma 90
_cell_formula_units_Z 4
_cell_length_a 8.554
_cell_length_b 12.970
_cell_length_c 7.207
_cell_volume 718.600
_database_code_amcsd 0000166
_exptl_crystal_density_diffrn 2.573
_cod_original_formula_sum 'K (Si3 Al) O8'
_cod_database_code 9000161

loop_
_space_group_symop_operation_xyz
x,y,z
1/2+x,1/2+y,z
x,-y,z
1/2+x,1/2-y,z
-x,y,-z
1/2-x,1/2+y,-z
-x,-y,-z
1/2-x,1/2-y,-z

loop_
_atom_site_label
_atom_site_fract_x
_atom_site_fract_y
_atom_site_fract_z
_atom_site_occupancy
_atom_site_U_iso_or_equiv
_atom_site_type_symbol
_atom_site_attached_hydrogens
K 0.28350 0.00000 0.13690 1.00000 0.02862 K 0
Si1 0.00940 0.18430 0.22470 0.61000 0.01051 Si 0
Al1 0.00940 0.18430 0.22470 0.39000 0.01051 Al 0
Si2 0.70790 0.11760 0.34430 0.89000 0.00823 Si 0
Al2 0.70790 0.11760 0.34430 0.11000 0.00823 Al 0
OA1 0.00000 0.14480 0.00000 1.00000 0.02153 O 0
OA2 0.63540 0.00000 0.28400 1.00000 0.01646 O 0
OB 0.82760 0.14480 0.22770 1.00000 0.02786 O 0
OC 0.03510 0.31160 0.25900 1.00000 0.02026 O 0
OD 0.18180 0.12540 0.40750 1.00000 0.01520 O 0

loop_
_cod_changelog_entry_id
_cod_changelog_entry_author
_cod_changelog_entry_date
_cod_changelog_entry_text
1
;cod-tools version 3.8.0
Id: cif_guess_AMCSD_atom_types 9581 2023-05-17 12:35:41Z saulius
;
2023-05-23T09:14:16+03:00
;Derived atom types and hydrogen counts
from atom names that follow the AMCSD naming convention
(Wat == water, O-H == hydroxyl).
;

loop_
_cod_related_entry_id
_cod_related_entry_database
_cod_related_entry_code
1 AMCSD 0000166
